data_4507303
loop_
_publ_author_name
'Zhang, Xiutang'
'Fan, Liming'
'Sun, Zhong'
'Zhang, Wei'
'Li, Dacheng'
'Dou, Jianmin'
'Han, Lei'

_publ_section_title
;
 Syntheses, Structures, and Properties of a Series of Multidimensional
 Metal--Organic Polymers Based on
 3,3&#x2032;,5,5&#x2032;-Biphenyltetracarboxylic Acid and N-Donor
 Ancillary Ligands
;
_journal_issue 2
_journal_name_full 'Crystal Growth &amp; Design'
_journal_page_first 792
_journal_paper_doi 10.1021/cg301502u
_journal_volume 13
_journal_year 2013
_chemical_formula_moiety 'C34 H21 Fe N5 O8'
_chemical_formula_sum 'C34 H21 Fe N5 O8'
_chemical_formula_weight 683.41
_chemical_name_systematic
; 
 ? 
;
_space_group_IT_number 13
_symmetry_cell_setting monoclinic
_symmetry_space_group_name_Hall '-P 2yc'
_symmetry_space_group_name_H-M 'P 1 2/c 1'
_atom_sites_solution_hydrogens geom
_atom_sites_solution_primary direct
_atom_sites_solution_secondary difmap
_audit_creation_method SHELXL-97
_cell_angle_alpha 90.00
_cell_angle_beta 108.450(10)
_cell_angle_gamma 90.00
_cell_formula_units_Z 4
_cell_length_a 19.282(9)
_cell_length_b 8.542(4)
_cell_length_c 27.116(13)
_cell_measurement_reflns_used 658
_cell_measurement_temperature 293(2)
_cell_measurement_theta_max 17.12
_cell_measurement_theta_min 2.21
_cell_volume 4237(3)
_computing_cell_refinement 'Bruker SMART'
_computing_data_collection 'Bruker SMART'
_computing_data_reduction 'Bruker SAINT'
_computing_molecular_graphics 'Bruker SHELXTL'
_computing_publication_material 'Bruker SHELXTL'
_computing_structure_refinement 'SHELXL-97 (Sheldrick, 1997)'
_computing_structure_solution 'SHELXS-97 (Sheldrick, 1990)'
_diffrn_ambient_temperature 293(2)
_diffrn_measured_fraction_theta_full 0.976
_diffrn_measured_fraction_theta_max 0.976
_diffrn_measurement_device_type 'CCD area detector'
_diffrn_measurement_method 'phi and omega scans'
_diffrn_radiation_monochromator graphite
_diffrn_radiation_source 'fine-focus sealed tube'
_diffrn_radiation_type MoK\a
_diffrn_radiation_wavelength 0.71073
_diffrn_reflns_av_R_equivalents 0.0749
_diffrn_reflns_av_sigmaI/netI 0.0933
_diffrn_reflns_limit_h_max 15
_diffrn_reflns_limit_h_min -22
_diffrn_reflns_limit_k_max 10
_diffrn_reflns_limit_k_min -10
_diffrn_reflns_limit_l_max 32
_diffrn_reflns_limit_l_min -31
_diffrn_reflns_number 19679
_diffrn_reflns_theta_full 25.00
_diffrn_reflns_theta_max 25.00
_diffrn_reflns_theta_min 2.23
_diffrn_standards_number 0
_exptl_absorpt_coefficient_mu 0.401
_exptl_absorpt_correction_T_max 0.8959
_exptl_absorpt_correction_T_min 0.7947
_exptl_absorpt_correction_type multi-scan
_exptl_absorpt_process_details '(SADABS; Bruker, 2001)'
_exptl_crystal_colour yellow
_exptl_crystal_density_diffrn 1.071
_exptl_crystal_density_meas 0
_exptl_crystal_density_method 'not measured'
_exptl_crystal_description block
_exptl_crystal_F_000 1400
_exptl_crystal_size_max 0.60
_exptl_crystal_size_mid 0.35
_exptl_crystal_size_min 0.28
_refine_diff_density_max 1.314
_refine_diff_density_min -0.661
_refine_diff_density_rms 0.160
_refine_ls_extinction_coef 0.013(2)
_refine_ls_extinction_expression Fc^*^=kFc[1+0.001xFc^2^\l^3^/sin(2\q)]^-1/4^
_refine_ls_extinction_method SHELXL
_refine_ls_goodness_of_fit_ref 0.999
_refine_ls_hydrogen_treatment none
_refine_ls_matrix_type full
_refine_ls_number_parameters 436
_refine_ls_number_reflns 7272
_refine_ls_number_restraints 0
_refine_ls_restrained_S_all 0.999
_refine_ls_R_factor_all 0.0650
_refine_ls_R_factor_gt 0.0445
_refine_ls_shift/su_max 0.007
_refine_ls_shift/su_mean 0.000
_refine_ls_structure_factor_coef Fsqd
_refine_ls_weighting_details 'calc w=1/[\s^2^(Fo^2^)+(0.2300P)^2^+15.5446P] where P=(Fo^2^+2Fc^2^)/3'
_refine_ls_weighting_scheme calc
_refine_ls_wR_factor_gt 0.1091
_refine_ls_wR_factor_ref 0.1198
_reflns_number_gt 5143
_reflns_number_total 7272
_reflns_threshold_expression >2sigma(I)
_cod_data_source_file cg301502u_si_003.cif
_cod_data_source_block z
_cod_depositor_comments
;
The following automatic conversions were performed:

'_symmetry_cell_setting' value 'Monoclinic' changed to 'monoclinic'
according to /home/saulius/struct/CIF-dictionaries/cif_core.dic
dictionary named 'cif_core.dic' version 2.4.2 from 2011-04-26.

Automatic conversion script
Id: cif_fix_values 1891 2012-01-12 08:04:46Z andrius 
;
_cod_original_sg_symbol_H-M P2/c
_cod_database_code 4507303

loop_
_symmetry_equiv_pos_as_xyz
'x, y, z'
'-x, y, -z+1/2'
'-x, -y, -z'
'x, -y, z-1/2'

loop_
_atom_site_label
_atom_site_type_symbol
_atom_site_fract_x
_atom_site_fract_y
_atom_site_fract_z
_atom_site_U_iso_or_equiv
_atom_site_adp_type
_atom_site_occupancy
_atom_site_symmetry_multiplicity
_atom_site_calc_flag
_atom_site_refinement_flags
C1 C 0.4514(5) 0.3948(9) 0.6651(4) 0.063(3) Uani 1 1 d .
H1 H 0.4328 0.4959 0.6590 0.076 Uiso 1 1 calc R
C2 C 0.5247(5) 0.3756(12) 0.6914(4) 0.073(3) Uani 1 1 d .
H2 H 0.5551 0.4621 0.7023 0.088 Uiso 1 1 calc R
C3 C 0.5520(6) 0.2278(12) 0.7012(5) 0.088(4) Uani 1 1 d .
H3 H 0.6016 0.2121 0.7181 0.105 Uiso 1 1 calc R
C4 C 0.5054(5) 0.1010(10) 0.6856(4) 0.065(3) Uani 1 1 d .
H4 H 0.5228 -0.0007 0.6929 0.078 Uiso 1 1 calc R
C5 C 0.4333(4) 0.1282(8) 0.6592(3) 0.0403(17) Uani 1 1 d .
C6 C 0.3782(4) 0.0050(7) 0.6398(3) 0.0345(15) Uani 1 1 d .
C7 C 0.2762(4) -0.1006(7) 0.6016(3) 0.0309(15) Uani 1 1 d .
C8 C 0.2001(4) -0.1386(8) 0.5714(3) 0.0365(16) Uani 1 1 d .
C9 C 0.1641(5) -0.2565(11) 0.5879(4) 0.067(3) Uani 1 1 d .
H9 H 0.1875 -0.3110 0.6183 0.080 Uiso 1 1 calc R
C10 C 0.0933(5) -0.2936(10) 0.5592(4) 0.069(3) Uani 1 1 d .
H10 H 0.0696 -0.3732 0.5709 0.083 Uiso 1 1 calc R
C11 C 0.0568(4) -0.2178(8) 0.5142(3) 0.0410(17) Uani 1 1 d .
C12 C 0.0957(4) -0.1057(9) 0.4959(3) 0.0467(19) Uani 1 1 d .
H12 H 0.0733 -0.0569 0.4642 0.056 Uiso 1 1 calc R
C13 C 0.1668(4) -0.0661(10) 0.5243(3) 0.0462(18) Uani 1 1 d .
H13 H 0.1920 0.0088 0.5117 0.055 Uiso 1 1 calc R
C14 C -0.0218(4) -0.2538(9) 0.4847(3) 0.0430(17) Uani 1 1 d .
C15 C -0.0664(5) -0.3157(11) 0.5094(4) 0.061(2) Uani 1 1 d .
H15 H -0.0481 -0.3445 0.5442 0.074 Uiso 1 1 calc R
C16 C -0.1406(5) -0.3354(11) 0.4817(4) 0.060(2) Uani 1 1 d .
H16 H -0.1700 -0.3819 0.4990 0.072 Uiso 1 1 calc R
C17 C -0.1262(5) -0.2359(11) 0.4092(3) 0.053(2) Uani 1 1 d .
H17 H -0.1459 -0.2083 0.3744 0.064 Uiso 1 1 calc R
C18 C -0.0518(4) -0.2148(11) 0.4322(3) 0.054(2) Uani 1 1 d .
H18 H -0.0227 -0.1760 0.4134 0.065 Uiso 1 1 calc R
C19 C 0.3098(4) 0.4343(7) 0.5267(2) 0.0308(14) Uani 1 1 d .
C20 C 0.3095(4) 0.5293(7) 0.4809(2) 0.0298(14) Uani 1 1 d .
C21 C 0.3125(5) 0.6900(8) 0.4861(3) 0.0434(18) Uani 1 1 d .
H21 H 0.3198 0.7348 0.5186 0.052 Uiso 1 1 calc R
C22 C 0.3045(5) 0.7852(8) 0.4434(3) 0.047(2) Uani 1 1 d .
C23 C 0.2967(6) 0.7176(8) 0.3955(3) 0.053(2) Uani 1 1 d .
H23 H 0.2919 0.7816 0.3668 0.063 Uiso 1 1 calc R
C24 C 0.2960(4) 0.5558(8) 0.3894(3) 0.0389(17) Uani 1 1 d .
C25 C 0.3026(4) 0.4636(7) 0.4323(2) 0.0313(15) Uani 1 1 d .
H25 H 0.3024 0.3553 0.4290 0.038 Uiso 1 1 calc R
C26 C 0.3023(6) 0.9612(8) 0.4492(3) 0.059(3) Uani 1 1 d .
C27 C 0.2905(5) 0.4834(7) 0.3378(3) 0.0398(18) Uani 1 1 d .
C28 C 0.2943(7) 0.3226(9) 0.3320(3) 0.071(3) Uani 1 1 d .
H28 H 0.3007 0.2576 0.3607 0.085 Uiso 1 1 calc R
C29 C 0.2886(7) 0.2567(9) 0.2834(3) 0.074(3) Uani 1 1 d .
C30 C 0.2817(5) 0.3520(8) 0.2415(3) 0.0427(19) Uani 1 1 d .
H30 H 0.2788 0.3088 0.2095 0.051 Uiso 1 1 calc R
C31 C 0.2789(4) 0.5117(7) 0.2469(2) 0.0312(15) Uani 1 1 d .
C32 C 0.2823(4) 0.5771(7) 0.2943(2) 0.0317(15) Uani 1 1 d .
H32 H 0.2789 0.6851 0.2971 0.038 Uiso 1 1 calc R
C33 C 0.2757(4) 0.6103(7) 0.2003(2) 0.0334(15) Uani 1 1 d .
C34 C 0.2898(10) 0.0839(9) 0.2774(4) 0.112(6) Uani 1 1 d .
N1 N 0.4054(3) 0.2739(7) 0.6479(2) 0.0399(14) Uani 1 1 d .
N2 N 0.3078(3) 0.0392(6) 0.61247(19) 0.0288(12) Uani 1 1 d .
N3 N 0.3263(4) -0.2090(6) 0.6225(3) 0.0483(17) Uani 1 1 d .
H3A H 0.3178 -0.3080 0.6208 0.058 Uiso 1 1 calc R
N4 N 0.3916(4) -0.1453(7) 0.6463(3) 0.056(2) Uani 1 1 d .
N5 N -0.1720(3) -0.2927(7) 0.4328(3) 0.0427(15) Uani 1 1 d .
O1 O 0.3082(3) 0.5024(5) 0.56706(17) 0.0365(11) Uani 1 1 d .
O2 O 0.3067(3) 0.2867(5) 0.52513(17) 0.0382(12) Uani 1 1 d .
O3 O 0.3289(4) 1.0045(6) 0.4966(2) 0.0549(16) Uani 1 1 d .
H3B H 0.3440 1.0946 0.4977 0.082 Uiso 1 1 calc R
O4 O 0.2733(6) 1.0479(7) 0.4133(3) 0.113(4) Uani 1 1 d .
O5 O 0.2688(4) 0.7551(6) 0.20156(19) 0.0631(19) Uani 1 1 d .
O6 O 0.2796(3) 0.5424(6) 0.16025(18) 0.0426(12) Uani 1 1 d .
O7 O 0.2750(7) 0.0403(7) 0.2299(3) 0.122(4) Uani 1 1 d .
H7 H 0.2575 -0.0481 0.2265 0.184 Uiso 1 1 calc R
O8 O 0.3149(9) -0.0061(8) 0.3125(3) 0.170(6) Uani 1 1 d .
Fe1 Fe 0.28871(5) 0.29341(10) 0.60611(3) 0.0278(4) Uani 1 1 d .

loop_
_atom_site_aniso_label
_atom_site_aniso_U_11
_atom_site_aniso_U_22
_atom_site_aniso_U_33
_atom_site_aniso_U_23
_atom_site_aniso_U_13
_atom_site_aniso_U_12
C1 0.058(5) 0.025(4) 0.087(7) -0.002(4) -0.002(5) -0.011(4)
C2 0.057(6) 0.051(6) 0.099(8) -0.010(5) 0.006(5) -0.025(5)
C3 0.052(6) 0.057(6) 0.125(10) -0.003(6) -0.013(6) -0.013(5)
C4 0.058(5) 0.037(5) 0.083(7) 0.001(4) -0.003(5) 0.006(4)
C5 0.039(4) 0.026(4) 0.049(4) -0.005(3) 0.004(3) -0.006(3)
C6 0.039(4) 0.022(3) 0.038(4) 0.001(3) 0.006(3) 0.001(3)
C7 0.039(4) 0.018(3) 0.032(3) -0.003(3) 0.007(3) 0.002(3)
C8 0.038(4) 0.018(3) 0.047(4) -0.003(3) 0.004(3) 0.000(3)
C9 0.062(6) 0.042(5) 0.073(6) 0.023(5) -0.012(5) -0.008(4)
C10 0.068(6) 0.042(5) 0.079(7) 0.021(4) -0.002(5) -0.019(4)
C11 0.042(4) 0.027(4) 0.048(4) -0.001(3) 0.007(3) 0.000(3)
C12 0.049(4) 0.047(5) 0.039(4) 0.010(3) 0.005(3) -0.003(4)
C13 0.052(4) 0.047(5) 0.034(4) 0.002(3) 0.007(3) -0.010(4)
C14 0.045(4) 0.029(4) 0.050(4) 0.000(3) 0.007(3) -0.004(3)
C15 0.055(5) 0.061(6) 0.056(5) 0.020(4) -0.001(4) -0.010(4)
C16 0.055(5) 0.060(6) 0.059(6) 0.017(4) 0.009(4) -0.009(4)
C17 0.052(5) 0.068(6) 0.036(4) -0.008(4) 0.007(4) -0.013(4)
C18 0.046(4) 0.071(6) 0.043(4) -0.009(4) 0.012(4) -0.014(4)
C19 0.052(4) 0.019(3) 0.023(3) -0.001(2) 0.015(3) -0.002(3)
C20 0.054(4) 0.018(3) 0.021(3) 0.003(2) 0.017(3) -0.003(3)
C21 0.084(6) 0.025(4) 0.025(3) -0.003(3) 0.022(4) -0.008(3)
C22 0.105(7) 0.017(4) 0.025(3) -0.002(3) 0.027(4) -0.005(4)
C23 0.118(7) 0.019(4) 0.031(4) 0.006(3) 0.037(4) 0.000(4)
C24 0.076(5) 0.020(3) 0.026(3) -0.002(3) 0.024(3) -0.002(3)
C25 0.060(4) 0.013(3) 0.024(3) -0.002(2) 0.018(3) -0.002(3)
C26 0.135(8) 0.018(4) 0.031(4) 0.000(3) 0.038(5) -0.004(4)
C27 0.087(5) 0.016(3) 0.023(3) 0.000(3) 0.027(3) 0.000(3)
C28 0.171(11) 0.019(4) 0.030(4) 0.002(3) 0.042(5) 0.003(5)
C29 0.187(11) 0.019(4) 0.024(4) -0.001(3) 0.045(5) 0.002(5)
C30 0.089(6) 0.020(3) 0.025(3) -0.003(3) 0.026(4) 0.001(3)
C31 0.052(4) 0.019(3) 0.022(3) 0.000(2) 0.011(3) -0.002(3)
C32 0.060(4) 0.015(3) 0.024(3) -0.004(2) 0.018(3) 0.000(3)
C33 0.056(4) 0.023(3) 0.020(3) -0.003(3) 0.010(3) -0.007(3)
C34 0.301(19) 0.014(4) 0.042(5) 0.001(4) 0.081(8) 0.010(6)
N1 0.053(4) 0.022(3) 0.041(3) -0.004(2) 0.009(3) -0.009(3)
N2 0.046(3) 0.020(3) 0.020(3) -0.004(2) 0.009(2) 0.001(2)
N3 0.053(4) 0.013(3) 0.062(4) -0.005(3) -0.006(3) 0.007(3)
N4 0.043(4) 0.020(3) 0.086(5) -0.005(3) -0.005(3) 0.000(3)
N5 0.051(4) 0.030(3) 0.045(4) -0.001(3) 0.012(3) -0.003(3)
O1 0.068(3) 0.021(2) 0.023(2) -0.0017(18) 0.018(2) -0.002(2)
O2 0.077(3) 0.012(2) 0.028(2) -0.0002(17) 0.020(2) -0.006(2)
O3 0.109(5) 0.017(2) 0.044(3) -0.009(2) 0.032(3) -0.001(3)
O4 0.264(12) 0.025(3) 0.044(4) 0.004(3) 0.039(5) -0.006(5)
O5 0.140(6) 0.017(2) 0.027(3) -0.001(2) 0.019(3) -0.003(3)
O6 0.072(3) 0.033(3) 0.027(2) -0.002(2) 0.022(2) -0.008(2)
O7 0.298(13) 0.015(3) 0.048(4) -0.008(3) 0.047(6) -0.001(5)
O8 0.44(2) 0.029(4) 0.062(5) 0.007(3) 0.105(8) 0.019(7)
Fe1 0.0468(6) 0.0137(5) 0.0228(5) -0.0003(3) 0.0110(4) -0.0009(4)

loop_
_atom_type_symbol
_atom_type_description
_atom_type_scat_dispersion_real
_atom_type_scat_dispersion_imag
_atom_type_scat_source
C C 0.0033 0.0016 'International Tables Vol C Tables 4.2.6.8 and 6.1.1.4'
Fe Fe 0.3463 0.8444 'International Tables Vol C Tables 4.2.6.8 and 6.1.1.4'
O O 0.0106 0.0060 'International Tables Vol C Tables 4.2.6.8 and 6.1.1.4'
N N 0.0061 0.0033 'International Tables Vol C Tables 4.2.6.8 and 6.1.1.4'
H H 0.0000 0.0000 'International Tables Vol C Tables 4.2.6.8 and 6.1.1.4'

loop_
_geom_angle_atom_site_label_1
_geom_angle_atom_site_label_2
_geom_angle_atom_site_label_3
_geom_angle
_geom_angle_site_symmetry_1
_geom_angle_site_symmetry_3
N1 C1 C2 123.0(8) . .
N1 C1 H1 118.5 . .
C2 C1 H1 118.5 . .
C3 C2 C1 118.8(8) . .
C3 C2 H2 120.6 . .
C1 C2 H2 120.6 . .
C2 C3 C4 119.5(9) . .
C2 C3 H3 120.3 . .
C4 C3 H3 120.3 . .
C5 C4 C3 118.8(8) . .
C5 C4 H4 120.6 . .
C3 C4 H4 120.6 . .
N1 C5 C4 122.7(7) . .
N1 C5 C6 112.8(6) . .
C4 C5 C6 124.5(7) . .
N4 C6 N2 113.9(6) . .
N4 C6 C5 124.3(6) . .
N2 C6 C5 121.7(6) . .
N3 C7 N2 108.1(6) . .
N3 C7 C8 123.0(6) . .
N2 C7 C8 128.8(6) . .
C9 C8 C13 119.6(7) . .
C9 C8 C7 119.8(7) . .
C13 C8 C7 120.4(6) . .
C10 C9 C8 119.8(8) . .
C10 C9 H9 120.1 . .
C8 C9 H9 120.1 . .
C11 C10 C9 122.3(8) . .
C11 C10 H10 118.8 . .
C9 C10 H10 118.8 . .
C10 C11 C12 117.3(7) . .
C10 C11 C14 121.8(7) . .
C12 C11 C14 120.9(7) . .
C13 C12 C11 121.2(7) . .
C13 C12 H12 119.4 . .
C11 C12 H12 119.4 . .
C8 C13 C12 119.5(7) . .
C8 C13 H13 120.3 . .
C12 C13 H13 120.3 . .
C15 C14 C18 118.3(7) . .
C15 C14 C11 120.5(7) . .
C18 C14 C11 121.1(7) . .
C14 C15 C16 118.9(8) . .
C14 C15 H15 120.6 . .
C16 C15 H15 120.6 . .
N5 C16 C15 124.8(8) . .
N5 C16 H16 117.6 . .
C15 C16 H16 117.6 . .
N5 C17 C18 125.5(8) . .
N5 C17 H17 117.3 . .
C18 C17 H17 117.3 . .
C17 C18 C14 117.7(8) . .
C17 C18 H18 121.1 . .
C14 C18 H18 121.1 . .
O1 C19 O2 118.7(6) . .
O1 C19 C20 119.0(5) . .
O2 C19 C20 122.1(5) . .
C21 C20 C25 119.0(6) . .
C21 C20 C19 118.0(6) . .
C25 C20 C19 122.9(6) . .
C20 C21 C22 120.6(6) . .
C20 C21 H21 119.7 . .
C22 C21 H21 119.7 . .
C21 C22 C23 119.4(6) . .
C21 C22 C26 119.7(6) . .
C23 C22 C26 120.9(6) . .
C22 C23 C24 121.2(6) . .
C22 C23 H23 119.4 . .
C24 C23 H23 119.4 . .
C25 C24 C23 118.3(6) . .
C25 C24 C27 120.8(6) . .
C23 C24 C27 120.9(6) . .
C24 C25 C20 121.5(6) . .
C24 C25 H25 119.3 . .
C20 C25 H25 119.3 . .
O4 C26 O3 124.6(7) . .
O4 C26 C22 123.1(7) . .
O3 C26 C22 112.1(6) . .
C28 C27 C32 117.9(6) . .
C28 C27 C24 121.5(6) . .
C32 C27 C24 120.6(6) . .
C27 C28 C29 120.8(7) . .
C27 C28 H28 119.6 . .
C29 C28 H28 119.6 . .
C30 C29 C28 119.8(7) . .
C30 C29 C34 120.1(7) . .
C28 C29 C34 120.1(7) . .
C29 C30 C31 120.0(6) . .
C29 C30 H30 120.0 . .
C31 C30 H30 120.0 . .
C30 C31 C32 120.4(6) . .
C30 C31 C33 117.3(6) . .
C32 C31 C33 122.2(6) . .
C31 C32 C27 121.0(6) . .
C31 C32 H32 119.5 . .
C27 C32 H32 119.5 . .
O5 C33 O6 121.3(6) . .
O5 C33 C31 120.6(6) . .
O6 C33 C31 118.1(6) . .
O8 C34 O7 121.1(8) . .
O8 C34 C29 124.5(9) . .
O7 C34 C29 113.1(7) . .
C1 N1 C5 117.2(6) . .
C1 N1 Fe1 125.5(5) . .
C5 N1 Fe1 117.3(4) . .
C7 N2 C6 103.7(5) . .
C7 N2 Fe1 144.6(4) . .
C6 N2 Fe1 111.7(4) . .
C7 N3 N4 111.6(6) . .
C7 N3 H3A 124.2 . .
N4 N3 H3A 124.2 . .
C6 N4 N3 102.6(6) . .
C16 N5 C17 114.7(7) . .
C16 N5 Fe1 124.4(6) . 3_556
C17 N5 Fe1 120.7(5) . 3_556
C19 O1 Fe1 95.8(4) . .
C19 O2 Fe1 87.9(4) . .
C26 O3 H3B 109.5 . .
C33 O6 Fe1 109.9(4) . 4_565
C34 O7 H7 109.5 . .
O6 Fe1 N5 92.3(2) 4_566 3_556
O6 Fe1 O1 81.70(18) 4_566 .
N5 Fe1 O1 94.5(2) 3_556 .
O6 Fe1 N1 89.3(2) 4_566 .
N5 Fe1 N1 175.0(2) 3_556 .
O1 Fe1 N1 90.4(2) . .
O6 Fe1 N2 131.34(19) 4_566 .
N5 Fe1 N2 99.1(2) 3_556 .
O1 Fe1 N2 143.16(18) . .
N1 Fe1 N2 76.4(2) . .
O6 Fe1 O2 138.90(17) 4_566 .
N5 Fe1 O2 89.0(2) 3_556 .
O1 Fe1 O2 57.27(15) . .
N1 Fe1 O2 92.9(2) . .
N2 Fe1 O2 88.76(17) . .

loop_
_geom_bond_atom_site_label_1
_geom_bond_atom_site_label_2
_geom_bond_distance
_geom_bond_site_symmetry_2
C1 N1 1.345(9) .
C1 C2 1.377(13) .
C1 H1 0.9300 .
C2 C3 1.361(14) .
C2 H2 0.9300 .
C3 C4 1.386(13) .
C3 H3 0.9300 .
C4 C5 1.368(11) .
C4 H4 0.9300 .
C5 N1 1.352(9) .
C5 C6 1.469(9) .
C6 N4 1.311(9) .
C6 N2 1.356(8) .
C7 N3 1.329(8) .
C7 N2 1.331(8) .
C7 C8 1.472(9) .
C8 C9 1.376(12) .
C8 C13 1.382(10) .
C9 C10 1.376(12) .
C9 H9 0.9300 .
C10 C11 1.364(11) .
C10 H10 0.9300 .
C11 C12 1.401(11) .
C11 C14 1.503(10) .
C12 C13 1.386(11) .
C12 H12 0.9300 .
C13 H13 0.9300 .
C14 C15 1.355(12) .
C14 C18 1.396(11) .
C15 C16 1.400(12) .
C15 H15 0.9300 .
C16 N5 1.323(11) .
C16 H16 0.9300 .
C17 N5 1.336(11) .
C17 C18 1.384(11) .
C17 H17 0.9300 .
C18 H18 0.9300 .
C19 O1 1.248(8) .
C19 O2 1.262(7) .
C19 C20 1.482(8) .
C20 C21 1.380(9) .
C20 C25 1.398(8) .
C21 C22 1.383(10) .
C21 H21 0.9300 .
C22 C23 1.386(10) .
C22 C26 1.513(10) .
C23 C24 1.392(9) .
C23 H23 0.9300 .
C24 C25 1.377(9) .
C24 C27 1.503(9) .
C25 H25 0.9300 .
C26 O4 1.210(10) .
C26 O3 1.278(9) .
C27 C28 1.387(10) .
C27 C32 1.394(9) .
C28 C29 1.406(11) .
C28 H28 0.9300 .
C29 C30 1.368(10) .
C29 C34 1.486(11) .
C30 C31 1.375(9) .
C30 H30 0.9300 .
C31 C32 1.383(9) .
C31 C33 1.504(9) .
C32 H32 0.9300 .
C33 O5 1.246(8) .
C33 O6 1.254(8) .
C34 O8 1.200(13) .
C34 O7 1.283(11) .
N1 Fe1 2.182(6) .
N2 Fe1 2.200(5) .
N3 N4 1.335(9) .
N3 H3A 0.8600 .
N5 Fe1 2.161(6) 3_556
O1 Fe1 2.168(4) .
O2 Fe1 2.330(5) .
O3 H3B 0.8200 .
O6 Fe1 2.078(5) 4_565
O7 H7 0.8200 .
Fe1 O6 2.078(5) 4_566
Fe1 N5 2.161(6) 3_556
